data_1576112
loop_
_publ_author_name
'Hansen, Hannah M.'
'Zgrabik, Joshua C.'
'Zacher, 3rd, Peter A'
'Schuely, Jacob J.'
'Amano, Emily M.'
'Yang, Mai Yer'
'Unruh, Daniel K.'
'Zuin, Lucia'
'Keith, Jason M.'
'Daly, Scott R.'

_publ_section_title
;
 Direct measurement of covalent three-center, two-electron M-H-B bonding
 in Zr and Hf borohydrides using B K-edge XAS.
;
_journal_issue 47
_journal_name_full 'Chemical science'
_journal_page_first 22333
_journal_page_last 22347
_journal_paper_doi 10.1039/d5sc06254c
_journal_volume 16
_journal_year 2025
_chemical_formula_moiety 'C28 H40 B4 Zr'
_chemical_formula_sum 'C28 H40 B4 Zr'
_chemical_formula_weight 511.06
_space_group_crystal_system monoclinic
_space_group_IT_number 14
_space_group_name_Hall '-P 2yn'
_space_group_name_H-M_alt 'P 1 21/n 1'
_atom_sites_solution_hydrogens geom
_audit_creation_date 2025-06-10
_audit_creation_method
;
Olex2 1.5
(compiled 2024.02.16 svn.r378c4104 for OlexSys, GUI svn.r6928)
;
_audit_update_record
;
2025-06-12 deposited with the CCDC.	2025-10-13 downloaded from the CCDC.
;
_cell_angle_alpha 90
_cell_angle_beta 101.0070(10)
_cell_angle_gamma 90
_cell_formula_units_Z 4
_cell_length_a 15.3985(5)
_cell_length_b 5.8044(2)
_cell_length_c 30.8545(9)
_cell_measurement_reflns_used 7352
_cell_measurement_temperature 100.0
_cell_measurement_theta_max 26.34
_cell_measurement_theta_min 2.631
_cell_volume 2707.01(15)
_computing_molecular_graphics 'Olex2 1.5 (Dolomanov et al., 2009)'
_computing_publication_material 'Olex2 1.5 (Dolomanov et al., 2009)'
_computing_structure_refinement 'SHELXL 2019/3 (Sheldrick, 2015)'
_computing_structure_solution 'SHELXT 2018/2 (Sheldrick, 2018)'
_diffrn_ambient_temperature 100.00
_diffrn_measured_fraction_theta_full 0.999
_diffrn_measured_fraction_theta_max 0.999
_diffrn_measurement_device_type 'Bruker Nonius Kappa Apex'
_diffrn_measurement_method 'CCD Phi and Omega Scans'
_diffrn_radiation_type MoK\a
_diffrn_radiation_wavelength 0.71073
_diffrn_reflns_av_R_equivalents 0.0598
_diffrn_reflns_av_unetI/netI 0.0417
_diffrn_reflns_Laue_measured_fraction_full 0.999
_diffrn_reflns_Laue_measured_fraction_max 0.999
_diffrn_reflns_limit_h_max 19
_diffrn_reflns_limit_h_min -19
_diffrn_reflns_limit_k_max 7
_diffrn_reflns_limit_k_min -7
_diffrn_reflns_limit_l_max 38
_diffrn_reflns_limit_l_min -38
_diffrn_reflns_number 32264
_diffrn_reflns_point_group_measured_fraction_full 0.999
_diffrn_reflns_point_group_measured_fraction_max 0.999
_diffrn_reflns_theta_full 25.242
_diffrn_reflns_theta_max 26.382
_diffrn_reflns_theta_min 2.202
_exptl_absorpt_coefficient_mu 0.420
_exptl_absorpt_correction_T_max 0.7454
_exptl_absorpt_correction_T_min 0.7196
_exptl_absorpt_correction_type numerical
_exptl_absorpt_process_details
;
SADABS-2016/2 (Bruker,2016/2) was used for absorption correction.
wR2(int) was 0.0862 before and 0.0551 after correction.
The Ratio of minimum to maximum transmission is 0.9654.
The \l/2 correction factor is Not present.
;
_exptl_crystal_colour 'clear colourless'
_exptl_crystal_density_diffrn 1.254
_exptl_crystal_description needle-like
_exptl_crystal_F_000 1072
_exptl_crystal_size_max 0.3
_exptl_crystal_size_mid 0.156
_exptl_crystal_size_min 0.121
_refine_diff_density_max 0.370
_refine_diff_density_min -0.319
_refine_diff_density_rms 0.071
_refine_ls_extinction_method none
_refine_ls_goodness_of_fit_ref 1.041
_refine_ls_hydrogen_treatment constr
_refine_ls_matrix_type full
_refine_ls_number_parameters 302
_refine_ls_number_reflns 5538
_refine_ls_number_restraints 0
_refine_ls_restrained_S_all 1.041
_refine_ls_R_factor_all 0.0494
_refine_ls_R_factor_gt 0.0353
_refine_ls_shift/su_max 0.002
_refine_ls_shift/su_mean 0.000
_refine_ls_structure_factor_coef Fsqd
_refine_ls_weighting_details 'w=1/[\s^2^(Fo^2^)+(0.0303P)^2^+2.5484P] where P=(Fo^2^+2Fc^2^)/3'
_refine_ls_weighting_scheme calc
_refine_ls_wR_factor_gt 0.0753
_refine_ls_wR_factor_ref 0.0807
_reflns_Friedel_coverage 0.000
_reflns_number_gt 4530
_reflns_number_total 5538
_reflns_threshold_expression 'I > 2\s(I)'
_cod_data_source_file d5sc06254c3.cif
_cod_data_source_block dal22_28
_cod_depositor_comments 'Adding full bibliography for 1576111--1576117.cif.'
_cod_database_code 1576112
_shelx_shelxl_version_number 2019/3
_shelx_space_group_comment
;
The symmetry employed for this shelxl refinement is uniquely defined
by the following loop, which should always be used as a source of
symmetry information in preference to the above space-group names.
They are only intended as comments.
;
_olex2_refinement_description
;
1. Fixed Uiso
 At 1.2 times of:
  All C(H) groups, All C(H,H) groups
 At 1.5 times of:
  All B(H,H,H) groups
2.a Secondary CH2 refined with riding coordinates:
 C8(H8A,H8B), C15(H15A,H15B), C22(H22A,H22B), C1(H1A,H1B)
2.b Aromatic/amide H refined with riding coordinates:
 C24(H24), C17(H17), C10(H10), C21(H21), C7(H7), C28(H28), C14(H14), C3(H3),
 C25(H25), C11(H11), C13(H13), C12(H12), C20(H20), C26(H26), C18(H18), C19(H19),
  C27(H27), C4(H4), C5(H5), C6(H6)
2.c Idealised Me refined as rotating group:
 B2(H2A,H2B,H2C), B3(H3A,H3B,H3C), B4(H4A,H4B,H4C), B1(H1C,H1D,H1E)
;
_olex2_submission_special_instructions 'No special instructions were received'

loop_
_space_group_symop_operation_xyz
'x, y, z'
'-x+1/2, y+1/2, -z+1/2'
'-x, -y, -z'
'x-1/2, -y-1/2, z-1/2'

loop_
_atom_site_label
_atom_site_type_symbol
_atom_site_fract_x
_atom_site_fract_y
_atom_site_fract_z
_atom_site_U_iso_or_equiv
_atom_site_adp_type
_atom_site_occupancy
_atom_site_site_symmetry_order
_atom_site_calc_flag
_atom_site_refinement_flags_posn
_atom_site_refinement_flags_adp
_atom_site_refinement_flags_occupancy
_atom_site_disorder_assembly
_atom_site_disorder_group
Zr1 Zr 0.56741(2) 0.60771(4) 0.38366(2) 0.01281(7) Uani 1 1 d . . . . .
C16 C 0.34765(16) 0.2952(4) 0.44627(7) 0.0161(5) Uani 1 1 d . . . . .
C2 C 0.83506(16) 0.9675(4) 0.45139(7) 0.0166(5) Uani 1 1 d . . . . .
C9 C 0.64670(15) 0.1851(4) 0.26180(8) 0.0159(5) Uani 1 1 d . . . . .
C24 C 0.26078(17) 0.7573(4) 0.32298(8) 0.0180(5) Uani 1 1 d . . . . .
H24 H 0.300601 0.646449 0.338275 0.022 Uiso 1 1 calc R U . . .
C8 C 0.68813(16) 0.2167(4) 0.31003(8) 0.0180(5) Uani 1 1 d . . . . .
H8A H 0.748425 0.279621 0.311684 0.022 Uiso 1 1 calc R U . . .
H8B H 0.694489 0.062812 0.324127 0.022 Uiso 1 1 calc R U . . .
C23 C 0.29394(16) 0.9618(4) 0.30834(7) 0.0160(5) Uani 1 1 d . . . . .
C17 C 0.28805(17) 0.1627(4) 0.41680(8) 0.0201(5) Uani 1 1 d . . . . .
H17 H 0.307653 0.023767 0.405527 0.024 Uiso 1 1 calc R U . . .
C10 C 0.65696(16) 0.3506(4) 0.23081(8) 0.0187(5) Uani 1 1 d . . . . .
H10 H 0.686955 0.490075 0.240266 0.022 Uiso 1 1 calc R U . . .
C21 C 0.31700(16) 0.4985(4) 0.46236(8) 0.0178(5) Uani 1 1 d . . . . .
H21 H 0.356681 0.592047 0.482273 0.021 Uiso 1 1 calc R U . . .
C15 C 0.44374(16) 0.2285(4) 0.45760(8) 0.0182(5) Uani 1 1 d . . . . .
H15A H 0.450131 0.061908 0.452046 0.022 Uiso 1 1 calc R U . . .
H15B H 0.466874 0.258141 0.489302 0.022 Uiso 1 1 calc R U . . .
C7 C 0.88606(17) 0.7752(4) 0.46570(8) 0.0210(5) Uani 1 1 d . . . . .
H7 H 0.862538 0.657419 0.481467 0.025 Uiso 1 1 calc R U . . .
C28 C 0.23330(16) 1.1220(4) 0.28701(7) 0.0178(5) Uani 1 1 d . . . . .
H28 H 0.254242 1.263497 0.277413 0.021 Uiso 1 1 calc R U . . .
C14 C 0.60073(17) -0.0152(4) 0.24686(8) 0.0201(5) Uani 1 1 d . . . . .
H14 H 0.591989 -0.129695 0.267617 0.024 Uiso 1 1 calc R U . . .
C3 C 0.87065(17) 1.1357(4) 0.42800(8) 0.0225(6) Uani 1 1 d . . . . .
H3 H 0.836464 1.267818 0.417701 0.027 Uiso 1 1 calc R U . . .
C25 C 0.17034(17) 0.7147(4) 0.31543(8) 0.0209(5) Uani 1 1 d . . . . .
H25 H 0.148900 0.574703 0.325394 0.025 Uiso 1 1 calc R U . . .
C22 C 0.39167(16) 1.0140(4) 0.31363(8) 0.0188(5) Uani 1 1 d . . . . .
H22A H 0.401969 1.168844 0.327075 0.023 Uiso 1 1 calc R U . . .
H22B H 0.405919 1.023526 0.283719 0.023 Uiso 1 1 calc R U . . .
C11 C 0.62406(17) 0.3158(5) 0.18608(8) 0.0230(6) Uani 1 1 d . . . . .
H11 H 0.632059 0.431069 0.165340 0.028 Uiso 1 1 calc R U . . .
C13 C 0.56744(17) -0.0513(4) 0.20232(8) 0.0227(6) Uani 1 1 d . . . . .
H13 H 0.536255 -0.189135 0.192863 0.027 Uiso 1 1 calc R U . . .
C1 C 0.74176(16) 0.9907(4) 0.46026(8) 0.0195(5) Uani 1 1 d . . . . .
H1A H 0.723218 1.153911 0.456358 0.023 Uiso 1 1 calc R U . . .
H1B H 0.741987 0.948098 0.491349 0.023 Uiso 1 1 calc R U . . .
C12 C 0.57974(17) 0.1143(5) 0.17160(8) 0.0232(6) Uani 1 1 d . . . . .
H12 H 0.558007 0.089704 0.141014 0.028 Uiso 1 1 calc R U . . .
C20 C 0.22932(17) 0.5656(4) 0.44963(8) 0.0217(6) Uani 1 1 d . . . . .
H20 H 0.209266 0.703140 0.461206 0.026 Uiso 1 1 calc R U . . .
C26 C 0.11121(17) 0.8754(5) 0.29342(8) 0.0225(5) Uani 1 1 d . . . . .
H26 H 0.049434 0.845271 0.287971 0.027 Uiso 1 1 calc R U . . .
C18 C 0.20053(17) 0.2304(5) 0.40364(8) 0.0238(6) Uani 1 1 d . . . . .
H18 H 0.160796 0.138557 0.383400 0.029 Uiso 1 1 calc R U . . .
C19 C 0.17109(17) 0.4332(5) 0.42018(8) 0.0235(6) Uani 1 1 d . . . . .
H19 H 0.111259 0.480287 0.411252 0.028 Uiso 1 1 calc R U . . .
C27 C 0.14304(17) 1.0801(4) 0.27945(8) 0.0211(5) Uani 1 1 d . . . . .
H27 H 0.102970 1.191963 0.264674 0.025 Uiso 1 1 calc R U . . .
C4 C 0.95566(18) 1.1134(5) 0.41944(9) 0.0270(6) Uani 1 1 d . . . . .
H4 H 0.979019 1.229885 0.403308 0.032 Uiso 1 1 calc R U . . .
C5 C 1.00627(17) 0.9228(5) 0.43429(8) 0.0243(6) Uani 1 1 d . . . . .
H5 H 1.064671 0.908316 0.428798 0.029 Uiso 1 1 calc R U . . .
C6 C 0.97095(18) 0.7529(5) 0.45728(9) 0.0262(6) Uani 1 1 d . . . . .
H6 H 1.005086 0.620265 0.467333 0.031 Uiso 1 1 calc R U . . .
B2 B 0.63703(18) 0.3790(5) 0.33840(9) 0.0169(6) Uani 1 1 d . . . . .
H2A H 0.636309 0.572696 0.324717 0.025 Uiso 1 1 calc R U . . .
H2B H 0.673847 0.374821 0.376355 0.025 Uiso 1 1 calc R U . . .
H2C H 0.562428 0.311944 0.335497 0.025 Uiso 1 1 calc R U . . .
B3 B 0.49908(18) 0.3741(5) 0.42828(8) 0.0167(6) Uani 1 1 d . . . . .
H3A H 0.464837 0.357935 0.390062 0.025 Uiso 1 1 calc R U . . .
H3B H 0.573253 0.301024 0.433533 0.025 Uiso 1 1 calc R U . . .
H3C H 0.500697 0.572659 0.439233 0.025 Uiso 1 1 calc R U . . .
B4 B 0.46046(18) 0.8421(5) 0.34189(9) 0.0175(6) Uani 1 1 d . . . . .
H4A H 0.450281 0.842361 0.379487 0.026 Uiso 1 1 calc R U . . .
H4B H 0.534368 0.902950 0.340522 0.026 Uiso 1 1 calc R U . . .
H4C H 0.448673 0.651223 0.326987 0.026 Uiso 1 1 calc R U . . .
B1 B 0.67173(18) 0.8353(5) 0.42899(9) 0.0167(6) Uani 1 1 d . . . . .
H1C H 0.678750 0.864315 0.391301 0.025 Uiso 1 1 calc R U . . .
H1D H 0.598467 0.887421 0.433330 0.025 Uiso 1 1 calc R U . . .
H1E H 0.684937 0.636356 0.438640 0.025 Uiso 1 1 calc R U . . .

loop_
_atom_site_aniso_label
_atom_site_aniso_U_11
_atom_site_aniso_U_22
_atom_site_aniso_U_33
_atom_site_aniso_U_23
_atom_site_aniso_U_13
_atom_site_aniso_U_12
Zr1 0.01332(12) 0.01252(12) 0.01277(11) -0.00043(10) 0.00294(8) 0.00055(10)
C16 0.0198(13) 0.0184(12) 0.0112(11) 0.0035(10) 0.0059(10) -0.0014(10)
C2 0.0174(13) 0.0179(12) 0.0129(11) -0.0041(10) -0.0015(10) -0.0036(10)
C9 0.0144(12) 0.0168(12) 0.0178(11) -0.0006(10) 0.0067(10) 0.0045(10)
C24 0.0228(13) 0.0139(12) 0.0167(12) 0.0010(10) 0.0022(10) 0.0032(10)
C8 0.0175(13) 0.0191(13) 0.0182(12) -0.0015(10) 0.0051(10) 0.0018(10)
C23 0.0198(13) 0.0152(12) 0.0128(11) -0.0046(9) 0.0025(10) 0.0001(10)
C17 0.0268(14) 0.0171(13) 0.0185(12) -0.0036(10) 0.0099(11) -0.0046(10)
C10 0.0173(12) 0.0154(13) 0.0240(12) -0.0021(10) 0.0052(10) -0.0027(10)
C21 0.0202(13) 0.0182(12) 0.0149(11) -0.0037(10) 0.0030(10) -0.0044(10)
C15 0.0243(14) 0.0158(12) 0.0151(12) -0.0009(10) 0.0052(10) 0.0012(10)
C7 0.0243(14) 0.0195(13) 0.0194(12) 0.0046(11) 0.0047(11) 0.0000(11)
C28 0.0240(13) 0.0139(12) 0.0153(11) 0.0003(10) 0.0031(10) 0.0003(11)
C14 0.0242(14) 0.0151(12) 0.0225(13) 0.0026(11) 0.0082(11) -0.0002(11)
C3 0.0227(14) 0.0183(13) 0.0240(13) 0.0027(11) -0.0015(11) -0.0008(11)
C25 0.0258(14) 0.0158(12) 0.0219(13) -0.0007(11) 0.0065(11) -0.0039(11)
C22 0.0225(14) 0.0143(12) 0.0194(12) 0.0012(10) 0.0035(11) -0.0001(10)
C11 0.0247(14) 0.0253(14) 0.0202(12) 0.0059(11) 0.0077(11) -0.0016(11)
C13 0.0234(14) 0.0179(13) 0.0261(13) -0.0042(11) 0.0030(11) -0.0025(10)
C1 0.0197(13) 0.0189(13) 0.0194(12) -0.0022(11) 0.0028(10) 0.0012(10)
C12 0.0238(14) 0.0277(14) 0.0171(12) -0.0018(12) 0.0016(10) 0.0038(12)
C20 0.0250(14) 0.0206(14) 0.0208(12) -0.0020(11) 0.0075(11) 0.0011(11)
C26 0.0195(13) 0.0277(14) 0.0205(12) -0.0035(12) 0.0041(10) -0.0013(11)
C18 0.0231(14) 0.0297(15) 0.0187(12) -0.0049(11) 0.0046(11) -0.0116(12)
C19 0.0182(13) 0.0311(15) 0.0214(13) -0.0004(11) 0.0041(11) -0.0027(11)
C27 0.0219(13) 0.0204(13) 0.0198(12) -0.0005(11) 0.0006(10) 0.0059(11)
C4 0.0253(14) 0.0264(14) 0.0287(14) 0.0061(13) 0.0032(11) -0.0080(13)
C5 0.0180(13) 0.0304(15) 0.0242(13) -0.0022(12) 0.0029(11) -0.0017(11)
C6 0.0278(15) 0.0232(14) 0.0272(14) 0.0055(12) 0.0041(12) 0.0064(12)
B2 0.0166(14) 0.0179(14) 0.0163(12) 0.0007(12) 0.0034(11) 0.0023(12)
B3 0.0197(14) 0.0171(14) 0.0131(12) -0.0017(11) 0.0029(11) 0.0003(12)
B4 0.0198(14) 0.0165(14) 0.0165(13) -0.0013(11) 0.0040(11) -0.0011(11)
B1 0.0171(14) 0.0170(14) 0.0159(13) -0.0002(11) 0.0028(11) -0.0001(11)

loop_
_atom_type_symbol
_atom_type_description
_atom_type_scat_dispersion_real
_atom_type_scat_dispersion_imag
_atom_type_scat_source
C C 0.0033 0.0016 'International Tables Vol C Tables 4.2.6.8 and 6.1.1.4'
H H 0.0000 0.0000 'International Tables Vol C Tables 4.2.6.8 and 6.1.1.4'
B B 0.0013 0.0007 'International Tables Vol C Tables 4.2.6.8 and 6.1.1.4'
Zr Zr -2.9673 0.5597 'International Tables Vol C Tables 4.2.6.8 and 6.1.1.4'

loop_
_geom_angle_atom_site_label_1
_geom_angle_atom_site_label_2
_geom_angle_atom_site_label_3
_geom_angle
_geom_angle_site_symmetry_1
_geom_angle_site_symmetry_3
_geom_angle_publ_flag
B3 Zr1 B2 109.57(9) . . ?
B3 Zr1 B4 108.48(10) . . ?
B3 Zr1 B1 108.29(9) . . ?
B4 Zr1 B2 111.03(9) . . ?
B4 Zr1 B1 109.58(10) . . ?
B1 Zr1 B2 109.84(10) . . ?
C17 C16 C21 118.2(2) . . ?
C17 C16 C15 120.3(2) . . ?
C21 C16 C15 121.3(2) . . ?
C7 C2 C3 118.4(2) . . ?
C7 C2 C1 120.8(2) . . ?
C3 C2 C1 120.8(2) . . ?
C10 C9 C8 120.8(2) . . ?
C10 C9 C14 117.9(2) . . ?
C14 C9 C8 121.2(2) . . ?
C23 C24 H24 119.6 . . ?
C25 C24 H24 119.6 . . ?
C25 C24 C23 120.8(2) . . ?
C9 C8 H8A 108.1 . . ?
C9 C8 H8B 108.1 . . ?
C9 C8 B2 116.9(2) . . ?
H8A C8 H8B 107.3 . . ?
B2 C8 H8A 108.1 . . ?
B2 C8 H8B 108.1 . . ?
C24 C23 C22 123.5(2) . . ?
C28 C23 C24 117.8(2) . . ?
C28 C23 C22 118.8(2) . . ?
C16 C17 H17 119.5 . . ?
C18 C17 C16 121.1(2) . . ?
C18 C17 H17 119.5 . . ?
C9 C10 H10 119.5 . . ?
C9 C10 C11 121.1(2) . . ?
C11 C10 H10 119.5 . . ?
C16 C21 H21 119.6 . . ?
C20 C21 C16 120.9(2) . . ?
C20 C21 H21 119.6 . . ?
C16 C15 H15A 109.7 . . ?
C16 C15 H15B 109.7 . . ?
C16 C15 B3 109.8(2) . . ?
H15A C15 H15B 108.2 . . ?
B3 C15 H15A 109.7 . . ?
B3 C15 H15B 109.7 . . ?
C2 C7 H7 119.6 . . ?
C6 C7 C2 120.8(2) . . ?
C6 C7 H7 119.6 . . ?
C23 C28 H28 119.2 . . ?
C27 C28 C23 121.5(2) . . ?
C27 C28 H28 119.2 . . ?
C9 C14 H14 119.3 . . ?
C13 C14 C9 121.4(2) . . ?
C13 C14 H14 119.3 . . ?
C2 C3 H3 119.6 . . ?
C2 C3 C4 120.9(2) . . ?
C4 C3 H3 119.6 . . ?
C24 C25 H25 119.8 . . ?
C26 C25 C24 120.4(2) . . ?
C26 C25 H25 119.8 . . ?
C23 C22 H22A 107.7 . . ?
C23 C22 H22B 107.7 . . ?
C23 C22 B4 118.6(2) . . ?
H22A C22 H22B 107.1 . . ?
B4 C22 H22A 107.7 . . ?
B4 C22 H22B 107.7 . . ?
C10 C11 H11 119.8 . . ?
C12 C11 C10 120.4(2) . . ?
C12 C11 H11 119.8 . . ?
C14 C13 H13 120.0 . . ?
C14 C13 C12 119.9(2) . . ?
C12 C13 H13 120.0 . . ?
C2 C1 H1A 108.9 . . ?
C2 C1 H1B 108.9 . . ?
C2 C1 B1 113.4(2) . . ?
H1A C1 H1B 107.7 . . ?
B1 C1 H1A 108.9 . . ?
B1 C1 H1B 108.9 . . ?
C11 C12 C13 119.2(2) . . ?
C11 C12 H12 120.4 . . ?
C13 C12 H12 120.4 . . ?
C21 C20 H20 119.9 . . ?
C19 C20 C21 120.3(2) . . ?
C19 C20 H20 119.9 . . ?
C25 C26 H26 120.3 . . ?
C27 C26 C25 119.4(2) . . ?
C27 C26 H26 120.3 . . ?
C17 C18 H18 120.1 . . ?
C17 C18 C19 119.9(2) . . ?
C19 C18 H18 120.1 . . ?
C20 C19 C18 119.7(2) . . ?
C20 C19 H19 120.2 . . ?
C18 C19 H19 120.2 . . ?
C28 C27 H27 120.0 . . ?
C26 C27 C28 120.1(2) . . ?
C26 C27 H27 120.0 . . ?
C3 C4 H4 119.9 . . ?
C5 C4 C3 120.3(2) . . ?
C5 C4 H4 119.9 . . ?
C4 C5 H5 120.4 . . ?
C4 C5 C6 119.3(2) . . ?
C6 C5 H5 120.4 . . ?
C7 C6 H6 119.8 . . ?
C5 C6 C7 120.4(2) . . ?
C5 C6 H6 119.8 . . ?
Zr1 B2 H2A 72.7 . . ?
Zr1 B2 H2B 67.2 . . ?
Zr1 B2 H2C 71.7 . . ?
C8 B2 Zr1 176.62(19) . . ?
C8 B2 H2A 109.5 . . ?
C8 B2 H2B 109.5 . . ?
C8 B2 H2C 109.5 . . ?
H2A B2 H2B 109.5 . . ?
H2A B2 H2C 109.5 . . ?
H2B B2 H2C 109.5 . . ?
Zr1 B3 H3A 68.1 . . ?
Zr1 B3 H3B 76.1 . . ?
Zr1 B3 H3C 67.6 . . ?
C15 B3 Zr1 174.46(19) . . ?
C15 B3 H3A 109.5 . . ?
C15 B3 H3B 109.5 . . ?
C15 B3 H3C 109.5 . . ?
H3A B3 H3B 109.5 . . ?
H3A B3 H3C 109.5 . . ?
H3B B3 H3C 109.5 . . ?
Zr1 B4 H4A 71.0 . . ?
Zr1 B4 H4B 67.4 . . ?
Zr1 B4 H4C 73.2 . . ?
C22 B4 Zr1 176.61(19) . . ?
C22 B4 H4A 109.5 . . ?
C22 B4 H4B 109.5 . . ?
C22 B4 H4C 109.5 . . ?
H4A B4 H4B 109.5 . . ?
H4A B4 H4C 109.5 . . ?
H4B B4 H4C 109.5 . . ?
Zr1 B1 H1C 71.2 . . ?
Zr1 B1 H1D 69.8 . . ?
Zr1 B1 H1E 70.6 . . ?
C1 B1 Zr1 179.21(18) . . ?
C1 B1 H1C 109.5 . . ?
C1 B1 H1D 109.5 . . ?
C1 B1 H1E 109.5 . . ?
H1C B1 H1D 109.5 . . ?
H1C B1 H1E 109.5 . . ?
H1D B1 H1E 109.5 . . ?

loop_
_geom_bond_atom_site_label_1
_geom_bond_atom_site_label_2
_geom_bond_distance
_geom_bond_site_symmetry_2
_geom_bond_publ_flag
Zr1 B2 2.331(3) . ?
Zr1 B3 2.323(3) . ?
Zr1 B4 2.327(3) . ?
Zr1 B1 2.329(3) . ?
C16 C17 1.394(3) . ?
C16 C21 1.397(3) . ?
C16 C15 1.505(3) . ?
C2 C7 1.387(4) . ?
C2 C3 1.388(3) . ?
C2 C1 1.519(3) . ?
C9 C8 1.514(3) . ?
C9 C10 1.385(3) . ?
C9 C14 1.393(3) . ?
C24 H24 0.9500 . ?
C24 C23 1.400(3) . ?
C24 C25 1.390(4) . ?
C8 H8A 0.9900 . ?
C8 H8B 0.9900 . ?
C8 B2 1.593(3) . ?
C23 C28 1.391(3) . ?
C23 C22 1.513(3) . ?
C17 H17 0.9500 . ?
C17 C18 1.388(4) . ?
C10 H10 0.9500 . ?
C10 C11 1.391(3) . ?
C21 H21 0.9500 . ?
C21 C20 1.388(4) . ?
C15 H15A 0.9900 . ?
C15 H15B 0.9900 . ?
C15 B3 1.598(3) . ?
C7 H7 0.9500 . ?
C7 C6 1.387(4) . ?
C28 H28 0.9500 . ?
C28 C27 1.386(3) . ?
C14 H14 0.9500 . ?
C14 C13 1.388(4) . ?
C3 H3 0.9500 . ?
C3 C4 1.390(4) . ?
C25 H25 0.9500 . ?
C25 C26 1.387(4) . ?
C22 H22A 0.9900 . ?
C22 H22B 0.9900 . ?
C22 B4 1.589(4) . ?
C11 H11 0.9500 . ?
C11 C12 1.385(4) . ?
C13 H13 0.9500 . ?
C13 C12 1.388(4) . ?
C1 H1A 0.9900 . ?
C1 H1B 0.9900 . ?
C1 B1 1.585(4) . ?
C12 H12 0.9500 . ?
C20 H20 0.9500 . ?
C20 C19 1.382(4) . ?
C26 H26 0.9500 . ?
C26 C27 1.385(4) . ?
C18 H18 0.9500 . ?
C18 C19 1.393(4) . ?
C19 H19 0.9500 . ?
C27 H27 0.9500 . ?
C4 H4 0.9500 . ?
C4 C5 1.380(4) . ?
C5 H5 0.9500 . ?
C5 C6 1.386(4) . ?
C6 H6 0.9500 . ?
B2 H2A 1.2000 . ?
B2 H2B 1.2000 . ?
B2 H2C 1.2000 . ?
B3 H3A 1.2000 . ?
B3 H3B 1.2000 . ?
B3 H3C 1.2000 . ?
B4 H4A 1.2000 . ?
B4 H4B 1.2000 . ?
B4 H4C 1.2000 . ?
B1 H1C 1.2000 . ?
B1 H1D 1.2000 . ?
B1 H1E 1.2000 . ?

loop_
_geom_torsion_atom_site_label_1
_geom_torsion_atom_site_label_2
_geom_torsion_atom_site_label_3
_geom_torsion_atom_site_label_4
_geom_torsion
_geom_torsion_site_symmetry_1
_geom_torsion_site_symmetry_2
_geom_torsion_site_symmetry_3
_geom_torsion_site_symmetry_4
_geom_torsion_publ_flag
C16 C17 C18 C19 -0.3(4) . . . . ?
C16 C21 C20 C19 -1.0(4) . . . . ?
C2 C7 C6 C5 -0.1(4) . . . . ?
C2 C3 C4 C5 -0.2(4) . . . . ?
C9 C10 C11 C12 0.3(4) . . . . ?
C9 C14 C13 C12 0.0(4) . . . . ?
C24 C23 C28 C27 -1.5(3) . . . . ?
C24 C23 C22 B4 -7.1(3) . . . . ?
C24 C25 C26 C27 -0.7(4) . . . . ?
C8 C9 C10 C11 175.7(2) . . . . ?
C8 C9 C14 C13 -175.9(2) . . . . ?
C23 C24 C25 C26 -0.4(4) . . . . ?
C23 C28 C27 C26 0.3(4) . . . . ?
C17 C16 C21 C20 0.6(3) . . . . ?
C17 C16 C15 B3 97.6(3) . . . . ?
C17 C18 C19 C20 0.0(4) . . . . ?
C10 C9 C8 B2 80.3(3) . . . . ?
C10 C9 C14 C13 1.2(4) . . . . ?
C10 C11 C12 C13 0.9(4) . . . . ?
C21 C16 C17 C18 0.1(3) . . . . ?
C21 C16 C15 B3 -77.9(3) . . . . ?
C21 C20 C19 C18 0.7(4) . . . . ?
C15 C16 C17 C18 -175.5(2) . . . . ?
C15 C16 C21 C20 176.1(2) . . . . ?
C7 C2 C3 C4 -0.6(4) . . . . ?
C7 C2 C1 B1 -76.1(3) . . . . ?
C28 C23 C22 B4 174.3(2) . . . . ?
C14 C9 C8 B2 -102.7(3) . . . . ?
C14 C9 C10 C11 -1.3(3) . . . . ?
C14 C13 C12 C11 -1.1(4) . . . . ?
C3 C2 C7 C6 0.7(4) . . . . ?
C3 C2 C1 B1 102.5(3) . . . . ?
C3 C4 C5 C6 0.8(4) . . . . ?
C25 C24 C23 C28 1.5(3) . . . . ?
C25 C24 C23 C22 -177.1(2) . . . . ?
C25 C26 C27 C28 0.8(4) . . . . ?
C22 C23 C28 C27 177.2(2) . . . . ?
C1 C2 C7 C6 179.4(2) . . . . ?
C1 C2 C3 C4 -179.3(2) . . . . ?
C4 C5 C6 C7 -0.7(4) . . . . ?
